data_4305423
loop_
_publ_author_name
'Junhua Jia'
'Alexander J. Blake'
'Neil R. Champness'
'Peter Hubberstey'
'Claire Wilson'
'Martin Schr\"oder'

_publ_section_title
;
Multi-Dimensional Transition-Metal Coordination Polymers of
4,4'-Bipyridine-N,N'-dioxide: 1D Chains and 2D Sheets
;
_journal_name_full 'Inorganic Chemistry'
_journal_page_first 8652
_journal_page_last 8664
_journal_paper_doi 10.1021/ic800422g
_journal_volume 47
_journal_year 2008
_chemical_formula_moiety 'C10 H8 Cl3 Fe N2 O2'
_chemical_formula_sum 'C10 H8 Cl3 Fe N2 O2'
_chemical_formula_weight 350.38
_chemical_name_systematic
; 
 ? 
;
_space_group_IT_number 14
_symmetry_cell_setting monoclinic
_symmetry_space_group_name_Hall '-P 2yn'
_symmetry_space_group_name_H-M 'P 1 21/n 1'
_atom_sites_solution_hydrogens geom
_atom_sites_solution_primary direct
_atom_sites_solution_secondary difmap
_audit_creation_method 'enCIFer editing of SHELXL97 CIF output'
_cell_angle_alpha 90.00
_cell_angle_beta 115.162(1)
_cell_angle_gamma 90.00
_cell_formula_units_Z 4
_cell_length_a 12.3596(12)
_cell_length_b 9.1961(9)
_cell_length_c 12.5172(12)
_cell_measurement_reflns_used 5617
_cell_measurement_temperature 150(2)
_cell_measurement_theta_max 27.5
_cell_measurement_theta_min 2.85
_cell_volume 1287.7(2)
_computing_cell_refinement 'Bruker SAINT version 6.36A (Bruker, 2000)'
_computing_data_collection 'Bruker SMART version 5.625 (Bruker, 2001)'
_computing_data_reduction 'Bruker SAINT; SHELXTL (Sheldrick, 2008)'
_computing_molecular_graphics 'Bruker SHELXTL'
_computing_publication_material 'enCIFer (Allen et al., 2004); PLATON (Spek, 2003)'
_computing_structure_refinement 'SHELXL97 (Sheldrick, 2008)'
_computing_structure_solution 'SHELXS97 (Sheldrick, 2008)'
_diffrn_ambient_temperature 150(2)
_diffrn_measured_fraction_theta_full 0.998
_diffrn_measured_fraction_theta_max 0.998
_diffrn_measurement_device_type 'Bruker SMART APEX CCD area detector'
_diffrn_measurement_method \w
_diffrn_radiation_monochromator graphite
_diffrn_radiation_source 'normal-focus sealed tube'
_diffrn_radiation_type MoK\a
_diffrn_radiation_wavelength 0.71073
_diffrn_reflns_av_R_equivalents 0.023
_diffrn_reflns_av_sigmaI/netI 0.019
_diffrn_reflns_limit_h_max 16
_diffrn_reflns_limit_h_min -16
_diffrn_reflns_limit_k_max 11
_diffrn_reflns_limit_k_min -11
_diffrn_reflns_limit_l_max 16
_diffrn_reflns_limit_l_min -16
_diffrn_reflns_number 14310
_diffrn_reflns_theta_full 27.50
_diffrn_reflns_theta_max 27.50
_diffrn_reflns_theta_min 2.85
_diffrn_standards_decay_% 0
_diffrn_standards_number 0
_exptl_absorpt_coefficient_mu 1.786
_exptl_absorpt_correction_T_max 1.000
_exptl_absorpt_correction_T_min 0.840
_exptl_absorpt_correction_type multi-scan
_exptl_absorpt_process_details '(SADABS version 2.10; Bruker, 2003)'
_exptl_crystal_colour orange
_exptl_crystal_density_diffrn 1.807
_exptl_crystal_density_method 'not measured'
_exptl_crystal_description column
_exptl_crystal_F_000 700
_exptl_crystal_size_max 0.28
_exptl_crystal_size_mid 0.18
_exptl_crystal_size_min 0.12
_refine_diff_density_max 0.45
_refine_diff_density_min -0.22
_refine_diff_density_rms 0.07
_refine_ls_extinction_method none
_refine_ls_goodness_of_fit_ref 1.04
_refine_ls_hydrogen_treatment constr
_refine_ls_matrix_type full
_refine_ls_number_parameters 163
_refine_ls_number_reflns 2946
_refine_ls_number_restraints 0
_refine_ls_restrained_S_all 1.04
_refine_ls_R_factor_all 0.0303
_refine_ls_R_factor_gt 0.0260
_refine_ls_shift/su_max 0.001
_refine_ls_shift/su_mean 0.000
_refine_ls_structure_factor_coef Fsqd
_refine_ls_weighting_details 'calc w=1/[\s^2^(Fo^2^)+(0.037P)^2^+0.884P] where P=(Fo^2^+2Fc^2^)/3'
_refine_ls_weighting_scheme calc
_refine_ls_wR_factor_gt 0.0666
_refine_ls_wR_factor_ref 0.0689
_reflns_number_gt 2659
_reflns_number_total 2946
_reflns_threshold_expression >2\s(I)
_cod_data_source_file ic800422g-file001_01.cif
_cod_data_source_block compound_1_fenocl
_cod_depositor_comments
;
The following automatic conversions were performed:
'_symmetry_cell_setting' value 'Monoclinic' changed to 'monoclinic'
according to '/home/saulius/struct/CIF-dictionaries/cif_core.dic'
dictionary named 'cif_core.dic' version 2.4.1 from 2010-06-29.

Automatic conversion script
Id: cif_fix_enum 1527 2010-12-29 10:47:43Z saulius 
;
_cod_original_cell_volume 1287.7(4)
_cod_original_sg_symbol_H-M 'P 21/n'
_cod_database_code 4305423

loop_
_symmetry_equiv_pos_as_xyz
'x, y, z'
'-x+1/2, y+1/2, -z+1/2'
'-x, -y, -z'
'x-1/2, -y-1/2, z-1/2'

loop_
_atom_site_label
_atom_site_type_symbol
_atom_site_fract_x
_atom_site_fract_y
_atom_site_fract_z
_atom_site_U_iso_or_equiv
_atom_site_adp_type
_atom_site_occupancy
_atom_site_symmetry_multiplicity
_atom_site_calc_flag
_atom_site_refinement_flags
_atom_site_disorder_assembly
_atom_site_disorder_group
Fe1 Fe -0.14080(2) 0.78714(3) 0.08420(2) 0.01614(8) Uani 1 1 d . . .
Cl1 Cl -0.11016(4) 0.78258(5) -0.08057(4) 0.02128(11) Uani 1 1 d . . .
Cl2 Cl -0.20719(4) 0.61493(5) 0.17008(4) 0.02466(12) Uani 1 1 d . . .
Cl3 Cl -0.09972(4) 1.00006(5) 0.17950(4) 0.02402(11) Uani 1 1 d . . .
N1 N 0.59643(13) 0.81337(18) 0.00673(14) 0.0189(3) Uani 1 1 d . . .
N2 N 0.11385(13) 0.71687(17) 0.15001(14) 0.0187(3) Uani 1 1 d . . .
O1 O 0.68652(11) 0.83228(16) -0.02497(12) 0.0219(3) Uani 1 1 d . . .
O2 O 0.02114(11) 0.69514(15) 0.17773(12) 0.0215(3) Uani 1 1 d . . .
C1 C 0.50885(17) 0.7207(2) -0.05746(17) 0.0218(4) Uani 1 1 d . . .
H1A H 0.5123 0.6702 -0.1222 0.026 Uiso 1 1 calc R . .
C2 C 0.41368(17) 0.6990(2) -0.02886(18) 0.0225(4) Uani 1 1 d . . .
H2A H 0.3521 0.6327 -0.0735 0.027 Uiso 1 1 calc R . .
C3 C 0.40761(16) 0.7741(2) 0.06511(17) 0.0197(4) Uani 1 1 d . . .
C4 C 0.50017(16) 0.8692(2) 0.12907(17) 0.0214(4) Uani 1 1 d . . .
H4A H 0.4985 0.9219 0.1937 0.026 Uiso 1 1 calc R . .
C5 C 0.59430(16) 0.8870(2) 0.09863(17) 0.0215(4) Uani 1 1 d . . .
H5A H 0.6578 0.9514 0.1427 0.026 Uiso 1 1 calc R . .
C6 C 0.15705(16) 0.6012(2) 0.11512(18) 0.0224(4) Uani 1 1 d . . .
H6A H 0.1216 0.5083 0.1097 0.027 Uiso 1 1 calc R . .
C7 C 0.25273(17) 0.6175(2) 0.08724(18) 0.0234(4) Uani 1 1 d . . .
H7A H 0.2831 0.5358 0.0623 0.028 Uiso 1 1 calc R . .
C8 C 0.30519(16) 0.7537(2) 0.09562(16) 0.0190(4) Uani 1 1 d . . .
C9 C 0.25746(16) 0.8705(2) 0.13154(16) 0.0202(4) Uani 1 1 d . . .
H9A H 0.2914 0.9646 0.1378 0.024 Uiso 1 1 calc R . .
C10 C 0.16109(16) 0.8505(2) 0.15817(17) 0.0200(4) Uani 1 1 d . . .
H10A H 0.1282 0.9306 0.1822 0.024 Uiso 1 1 calc R . .

loop_
_atom_site_aniso_label
_atom_site_aniso_U_11
_atom_site_aniso_U_22
_atom_site_aniso_U_33
_atom_site_aniso_U_23
_atom_site_aniso_U_13
_atom_site_aniso_U_12
Fe1 0.01291(13) 0.01886(15) 0.01751(14) 0.00070(10) 0.00728(10) -0.00068(9)
Cl1 0.0210(2) 0.0255(2) 0.0199(2) 0.00068(17) 0.01117(18) 0.00100(17)
Cl2 0.0188(2) 0.0269(2) 0.0290(2) 0.00860(19) 0.01087(18) -0.00132(17)
Cl3 0.0219(2) 0.0221(2) 0.0283(2) -0.00443(18) 0.01095(19) -0.00150(17)
N1 0.0122(7) 0.0249(8) 0.0196(8) 0.0024(6) 0.0068(6) 0.0007(6)
N2 0.0125(7) 0.0234(8) 0.0201(8) 0.0042(6) 0.0068(6) 0.0011(6)
O1 0.0124(6) 0.0336(8) 0.0216(7) 0.0043(6) 0.0090(5) -0.0004(5)
O2 0.0133(6) 0.0287(7) 0.0254(7) 0.0062(6) 0.0111(5) 0.0010(5)
C1 0.0176(9) 0.0274(10) 0.0200(9) -0.0044(8) 0.0075(7) -0.0020(7)
C2 0.0151(8) 0.0282(10) 0.0233(9) -0.0034(8) 0.0072(7) -0.0046(7)
C3 0.0148(8) 0.0235(10) 0.0216(9) 0.0030(7) 0.0084(7) 0.0014(7)
C4 0.0173(9) 0.0258(10) 0.0217(9) -0.0033(8) 0.0090(7) -0.0004(7)
C5 0.0143(8) 0.0255(10) 0.0234(9) -0.0016(8) 0.0067(7) -0.0014(7)
C6 0.0187(9) 0.0200(9) 0.0295(10) 0.0000(8) 0.0111(8) -0.0006(7)
C7 0.0193(9) 0.0233(10) 0.0296(10) -0.0015(8) 0.0122(8) 0.0012(7)
C8 0.0134(8) 0.0253(9) 0.0181(8) 0.0009(7) 0.0064(7) -0.0005(7)
C9 0.0169(9) 0.0203(9) 0.0233(9) 0.0025(7) 0.0084(7) -0.0005(7)
C10 0.0148(8) 0.0209(9) 0.0241(9) 0.0024(7) 0.0080(7) 0.0024(7)

loop_
_atom_type_symbol
_atom_type_description
_atom_type_scat_dispersion_real
_atom_type_scat_dispersion_imag
_atom_type_scat_source
C C 0.0033 0.0016 'International Tables Vol C Tables 4.2.6.8 and 6.1.1.4'
H H 0.0000 0.0000 'International Tables Vol C Tables 4.2.6.8 and 6.1.1.4'
N N 0.0061 0.0033 'International Tables Vol C Tables 4.2.6.8 and 6.1.1.4'
O O 0.0106 0.0060 'International Tables Vol C Tables 4.2.6.8 and 6.1.1.4'
Cl Cl 0.1484 0.1585 'International Tables Vol C Tables 4.2.6.8 and 6.1.1.4'
Fe Fe 0.3463 0.8444 'International Tables Vol C Tables 4.2.6.8 and 6.1.1.4'

loop_
_geom_angle_atom_site_label_1
_geom_angle_atom_site_label_2
_geom_angle_atom_site_label_3
_geom_angle
_geom_angle_site_symmetry_1
_geom_angle_site_symmetry_3
_geom_angle_publ_flag
O2 Fe1 O1 166.72(6) . 1_455 ?
O2 Fe1 Cl3 96.49(4) . . ?
O1 Fe1 Cl3 96.63(4) 1_455 . ?
O2 Fe1 Cl1 90.69(4) . . ?
O1 Fe1 Cl1 85.71(4) 1_455 . ?
Cl3 Fe1 Cl1 114.63(2) . . ?
O2 Fe1 Cl2 84.35(4) . . ?
O1 Fe1 Cl2 88.45(4) 1_455 . ?
Cl3 Fe1 Cl2 114.00(2) . . ?
Cl1 Fe1 Cl2 131.37(2) . . ?
O1 N1 C1 117.64(16) . . ?
O1 N1 C5 120.52(15) . . ?
C1 N1 C5 121.83(16) . . ?
C6 N2 C10 121.85(16) . . ?
C6 N2 O2 117.77(15) . . ?
C10 N2 O2 120.38(15) . . ?
N1 O1 Fe1 122.79(11) . 1_655 ?
N2 O2 Fe1 121.97(11) . . ?
N1 C1 C2 119.64(18) . . ?
C1 C2 C3 120.31(18) . . ?
C4 C3 C2 118.11(17) . . ?
C4 C3 C8 121.01(17) . . ?
C2 C3 C8 120.89(17) . . ?
C5 C4 C3 119.96(18) . . ?
N1 C5 C4 120.15(17) . . ?
N2 C6 C7 119.97(18) . . ?
C6 C7 C8 120.08(18) . . ?
C9 C8 C7 118.12(16) . . ?
C9 C8 C3 120.82(17) . . ?
C7 C8 C3 121.05(17) . . ?
C10 C9 C8 120.26(18) . . ?
N2 C10 C9 119.71(17) . . ?

loop_
_geom_bond_atom_site_label_1
_geom_bond_atom_site_label_2
_geom_bond_distance
_geom_bond_site_symmetry_2
_geom_bond_publ_flag
Fe1 O1 2.0285(13) 1_455 ?
Fe1 O2 2.0248(13) . ?
Fe1 Cl1 2.2502(5) . ?
Fe1 Cl2 2.2554(5) . ?
Fe1 Cl3 2.2360(6) . ?
N1 O1 1.3428(18) . ?
N1 C1 1.343(2) . ?
N1 C5 1.345(2) . ?
N2 C6 1.344(2) . ?
N2 C10 1.345(2) . ?
N2 O2 1.3459(18) . ?
C1 C2 1.382(3) . ?
C2 C3 1.393(3) . ?
C3 C4 1.391(3) . ?
C3 C8 1.481(2) . ?
C4 C5 1.379(3) . ?
C6 C7 1.376(3) . ?
C7 C8 1.394(3) . ?
C8 C9 1.389(3) . ?
C9 C10 1.379(2) . ?
